data_1525483
loop_
_publ_author_name
'Yarmolyuk, Ya.P.'
'Kripyakevich, P.I.'

_publ_section_title
;
 Crystal structure of the compounds Pr Co2 Ga and La Co2 Ga
;
_journal_name_full
;
Dopovidi Akademii Nauk Ukrains'koi RSR, Seriya A: Fiziko-Tekhnichni ta 
Matematichni Nauki
;
_journal_page_first 86
_journal_page_last 88
_journal_volume 1976
_journal_year 1976
_chemical_formula_sum 'Co2 Ga Pr'
_space_group_IT_number 51
_symmetry_space_group_name_Hall '-P 2a 2a'
_symmetry_space_group_name_H-M 'P m m a'
_cell_angle_alpha 90
_cell_angle_beta 90
_cell_angle_gamma 90
_cell_formula_units_Z 2
_cell_length_a 5.021
_cell_length_b 4.043
_cell_length_c 6.86
_cell_volume 139.257
_citation_journal_id_ASTM DUKABM
_cod_data_source_file Yarmolyuk_DUKABM_1976_1024.cif
_cod_data_source_block Co2Ga1Pr1
_cod_original_cell_volume 139.2573
_cod_original_formula_sum 'Co2 Ga1 Pr1'
_cod_database_code 1525483

loop_
_symmetry_equiv_pos_as_xyz
x,y,z
-x+1/2,-y,z
x+1/2,-y,-z
-x,y,-z
-x,-y,-z
x-1/2,y,-z
-x-1/2,y,z
x,-y,z

loop_
_atom_site_label
_atom_site_type_symbol
_atom_site_fract_x
_atom_site_fract_y
_atom_site_fract_z
_atom_site_occupancy
_atom_site_U_iso_or_equiv
Ga1 Ga 0.25 0 0.882 1 0.0
Co1 Co 0 0.5 0 1 0.0
Co2 Co 0.25 0.5 0.685 1 0.0
Pr1 Pr 0.25 0 0.317 1 0.0
